data_1557983
loop_
_publ_author_name
'Gonz\'alez-Lainez, Miguel'
'Jim\'enez, M. Victoria'
'Passarelli, Vincenzo'
'P\'erez-Torrente, Jes\'us J.'

_publ_section_title
;
 Effective N-methylation of nitroarenes with methanol catalyzed by a
 functionalized NHC-based iridium catalyst: a green approach to N-methyl
 amines
;
_journal_issue 10
_journal_name_full 'Catalysis Science &amp; Technology'
_journal_page_first 3458
_journal_page_last 3467
_journal_paper_doi 10.1039/D0CY00707B
_journal_volume 10
_journal_year 2020
_chemical_formula_moiety 'C23 H33 Br Ir N3 O'
_chemical_formula_sum 'C23 H33 Br Ir N3 O'
_chemical_formula_weight 639.63
_space_group_crystal_system monoclinic
_space_group_IT_number 14
_space_group_name_Hall '-P 2ybc'
_space_group_name_H-M_alt 'P 1 21/c 1'
_atom_sites_solution_hydrogens mixed
_atom_sites_solution_primary heavy
_atom_sites_solution_secondary difmap
_audit_creation_method SHELXL-2014/7
_audit_update_record
;
2020-04-06 deposited with the CCDC.	2020-05-01 downloaded from the CCDC.
;
_cell_angle_alpha 90
_cell_angle_beta 98.5950(10)
_cell_angle_gamma 90
_cell_formula_units_Z 4
_cell_length_a 8.5663(3)
_cell_length_b 11.0966(4)
_cell_length_c 24.1272(9)
_cell_measurement_reflns_used 9956
_cell_measurement_temperature 100(2)
_cell_measurement_theta_max 29.449
_cell_measurement_theta_min 2.404
_cell_volume 2267.70(14)
_computing_cell_refinement 'SAINT+ v. 6.45 (Bruker AXS, 2003)'
_computing_data_collection 'SMART v. 5.611 (Bruker AXS, 2000)'
_computing_data_reduction 'SAINT+ v. 6.45 (Bruker AXS, 2003)'
_computing_molecular_graphics 'XP program, SHELXTL v6.12, Bruker2000'
_computing_publication_material 'XCIF program, SHELXTLv6.12, BrukerAXS'
_computing_structure_refinement 'SHELXL-2014/7 (Sheldrick, 2014)'
_computing_structure_solution 'SHELXS-97 (Sheldrick, 1990)'
_diffrn_ambient_temperature 100(2)
_diffrn_detector_area_resol_mean 8.26
_diffrn_measured_fraction_theta_full 1.000
_diffrn_measured_fraction_theta_max 0.950
_diffrn_measurement_device_type 'Bruker SMART APEX-DUO CCD system'
_diffrn_measurement_method '\w rotations with narrow frames'
_diffrn_radiation_monochromator graphite
_diffrn_radiation_source 'fine-focus sealed tube'
_diffrn_radiation_type MoK\a
_diffrn_radiation_wavelength 0.71073
_diffrn_reflns_av_R_equivalents 0.0451
_diffrn_reflns_av_unetI/netI 0.0342
_diffrn_reflns_Laue_measured_fraction_full 1.000
_diffrn_reflns_Laue_measured_fraction_max 0.950
_diffrn_reflns_limit_h_max 11
_diffrn_reflns_limit_h_min -11
_diffrn_reflns_limit_k_max 14
_diffrn_reflns_limit_k_min -15
_diffrn_reflns_limit_l_max 33
_diffrn_reflns_limit_l_min -33
_diffrn_reflns_number 34038
_diffrn_reflns_point_group_measured_fraction_full 1.000
_diffrn_reflns_point_group_measured_fraction_max 0.950
_diffrn_reflns_theta_full 25.000
_diffrn_reflns_theta_max 29.650
_diffrn_reflns_theta_min 1.707
_exptl_absorpt_coefficient_mu 7.669
_exptl_absorpt_correction_T_max 0.3851
_exptl_absorpt_correction_T_min 0.2975
_exptl_absorpt_correction_type multi-scan
_exptl_absorpt_process_details
;

 SADABS: Area-Detector Absorption Correction. (1996)  Bruker-AXS 

 within SAINT+ package, v. 6.45.   

;
_exptl_crystal_colour yellow
_exptl_crystal_density_diffrn 1.874
_exptl_crystal_description prism
_exptl_crystal_F_000 1248
_exptl_crystal_size_max 0.150
_exptl_crystal_size_mid 0.120
_exptl_crystal_size_min 0.100
_refine_diff_density_max 1.359
_refine_diff_density_min -0.609
_refine_diff_density_rms 0.131
_refine_ls_extinction_method none
_refine_ls_goodness_of_fit_ref 1.019
_refine_ls_hydrogen_treatment mixed
_refine_ls_matrix_type full
_refine_ls_number_parameters 282
_refine_ls_number_reflns 6081
_refine_ls_number_restraints 4
_refine_ls_restrained_S_all 1.019
_refine_ls_R_factor_all 0.0313
_refine_ls_R_factor_gt 0.0236
_refine_ls_shift/su_max 0.001
_refine_ls_shift/su_mean 0.000
_refine_ls_structure_factor_coef Fsqd
_refine_ls_weighting_details 'w=1/[\s^2^(Fo^2^)+(0.0245P)^2^+0.1667P] where P=(Fo^2^+2Fc^2^)/3'
_refine_ls_weighting_scheme calc
_refine_ls_wR_factor_gt 0.0490
_refine_ls_wR_factor_ref 0.0514
_reflns_Friedel_coverage 0.000
_reflns_number_gt 5219
_reflns_number_total 6081
_reflns_threshold_expression 'I > 2\s(I)'
_cod_data_source_file d0cy00707b2.cif
_cod_data_source_block cmpd_2_VPX73
_cod_depositor_comments
;Adding full bibliography for 1557983--1557984.cif.

 Adding full bibliography for 1557983--1557984.cif.
;
_cod_original_sg_symbol_H-M 'P 21/c'
_cod_database_code 1557983
_shelx_shelxl_version_number 2014/7
_shelx_space_group_comment
;
The symmetry employed for this shelxl refinement is uniquely defined
by the following loop, which should always be used as a source of
symmetry information in preference to the above space-group names.
They are only intended as comments.
;

loop_
_space_group_symop_operation_xyz
'x, y, z'
'-x, y+1/2, -z+1/2'
'-x, -y, -z'
'x, -y-1/2, z-1/2'

loop_
_atom_site_label
_atom_site_type_symbol
_atom_site_fract_x
_atom_site_fract_y
_atom_site_fract_z
_atom_site_U_iso_or_equiv
_atom_site_adp_type
_atom_site_occupancy
_atom_site_site_symmetry_order
_atom_site_calc_flag
_atom_site_refinement_flags_posn
_atom_site_refinement_flags_adp
_atom_site_refinement_flags_occupancy
_atom_site_disorder_assembly
_atom_site_disorder_group
C1 C 0.0125(3) 0.0112(2) 0.11499(12) 0.0150(6) Uani 1 1 d . . . . .
C3 C -0.1806(4) -0.0724(3) 0.05323(13) 0.0201(6) Uani 1 1 d . . . . .
H3 H -0.2829 -0.0907 0.0340 0.024 Uiso 1 1 calc R U . . .
C4 C -0.0445(4) -0.1216(3) 0.04332(13) 0.0192(6) Uani 1 1 d . . . . .
H4 H -0.0313 -0.1798 0.0155 0.023 Uiso 1 1 calc R U . . .
C6 C -0.2742(3) 0.0833(3) 0.11705(13) 0.0186(6) Uani 1 1 d . . . . .
C7 C -0.3604(4) 0.0012(3) 0.15289(14) 0.0253(7) Uani 1 1 d . . . . .
H7A H -0.2886 -0.0219 0.1867 0.038 Uiso 1 1 calc R U . . .
H7B H -0.3965 -0.0712 0.1315 0.038 Uiso 1 1 calc R U . . .
H7C H -0.4515 0.0439 0.1635 0.038 Uiso 1 1 calc R U . . .
C8 C -0.3879(4) 0.1263(3) 0.06623(14) 0.0312(8) Uani 1 1 d . . . . .
H8A H -0.4370 0.0564 0.0457 0.047 Uiso 1 1 calc R U . . .
H8B H -0.3299 0.1733 0.0416 0.047 Uiso 1 1 calc R U . . .
H8C H -0.4699 0.1767 0.0787 0.047 Uiso 1 1 calc R U . . .
C9 C -0.2084(4) 0.1934(3) 0.15005(14) 0.0260(7) Uani 1 1 d . . . . .
H9A H -0.2954 0.2398 0.1616 0.039 Uiso 1 1 calc R U . . .
H9B H -0.1511 0.2438 0.1265 0.039 Uiso 1 1 calc R U . . .
H9C H -0.1363 0.1676 0.1833 0.039 Uiso 1 1 calc R U . . .
C10 C 0.2414(3) -0.0907(3) 0.08226(13) 0.0183(6) Uani 1 1 d . . . . .
H10A H 0.3004 -0.0457 0.1141 0.022 Uiso 1 1 calc R U . . .
H10B H 0.2716 -0.0571 0.0474 0.022 Uiso 1 1 calc R U . . .
C11 C 0.2909(3) -0.2218(3) 0.08703(12) 0.0159(6) Uani 1 1 d . . . . .
C13 C 0.4792(3) -0.3595(3) 0.07118(12) 0.0158(6) Uani 1 1 d . . . . .
C14 C 0.3977(3) -0.4535(3) 0.09256(12) 0.0174(6) Uani 1 1 d . . . . .
H14 H 0.4368 -0.5337 0.0932 0.021 Uiso 1 1 calc R U . . .
C15 C 0.2596(3) -0.4273(3) 0.11262(13) 0.0193(6) Uani 1 1 d . . . . .
H15 H 0.2029 -0.4890 0.1283 0.023 Uiso 1 1 calc R U . . .
C16 C 0.2035(3) -0.3088(3) 0.10974(12) 0.0162(6) Uani 1 1 d . . . . .
H16 H 0.1079 -0.2886 0.1230 0.019 Uiso 1 1 calc R U . . .
C17 C 0.6334(3) -0.3791(3) 0.04929(13) 0.0181(6) Uani 1 1 d . . . . .
H17A H 0.6216 -0.3550 0.0094 0.022 Uiso 1 1 calc R U . . .
H17B H 0.7164 -0.3281 0.0706 0.022 Uiso 1 1 calc R U . . .
C19 C 0.8328(4) -0.5182(3) 0.04072(15) 0.0276(7) Uani 1 1 d . . . . .
H19A H 0.8373 -0.4853 0.0033 0.041 Uiso 1 1 calc R U . . .
H19B H 0.8571 -0.6045 0.0410 0.041 Uiso 1 1 calc R U . . .
H19C H 0.9100 -0.4767 0.0683 0.041 Uiso 1 1 calc R U . . .
C20 C 0.3538(4) 0.1849(3) 0.22994(13) 0.0220(7) Uani 1 1 d D . . . .
C21 C 0.2176(4) 0.2423(3) 0.24027(13) 0.0210(6) Uani 1 1 d D . . . .
C22 C 0.1314(4) 0.2169(3) 0.28968(13) 0.0268(7) Uani 1 1 d . . . . .
H22A H 0.0285 0.2593 0.2837 0.032 Uiso 1 1 calc R U . . .
H22B H 0.1940 0.2498 0.3241 0.032 Uiso 1 1 calc R U . . .
C23 C 0.1024(4) 0.0816(3) 0.29831(14) 0.0252(7) Uani 1 1 d . . . . .
H23B H 0.1917 0.0478 0.3245 0.030 Uiso 1 1 calc R U . . .
H23A H 0.0052 0.0714 0.3155 0.030 Uiso 1 1 calc R U . . .
C24 C 0.0853(4) 0.0123(3) 0.24323(13) 0.0188(6) Uani 1 1 d D . . . .
C25 C 0.2168(4) -0.0435(3) 0.22412(13) 0.0189(6) Uani 1 1 d D . . . .
C26 C 0.3826(4) -0.0377(3) 0.25543(13) 0.0249(7) Uani 1 1 d . . . . .
H26A H 0.4553 -0.0762 0.2325 0.030 Uiso 1 1 calc R U . . .
H26B H 0.3877 -0.0841 0.2907 0.030 Uiso 1 1 calc R U . . .
C27 C 0.4388(4) 0.0928(3) 0.26951(14) 0.0270(7) Uani 1 1 d . . . . .
H27B H 0.4219 0.1121 0.3082 0.032 Uiso 1 1 calc R U . . .
H27A H 0.5535 0.0981 0.2681 0.032 Uiso 1 1 calc R U . . .
N2 N -0.1452(3) 0.0101(2) 0.09657(10) 0.0156(5) Uani 1 1 d . . . . .
N5 N 0.0728(3) -0.0706(2) 0.08175(10) 0.0145(5) Uani 1 1 d . . . . .
N12 N 0.4269(3) -0.2454(2) 0.06805(10) 0.0156(5) Uani 1 1 d . . . . .
O18 O 0.6788(2) -0.50112(19) 0.05464(10) 0.0248(5) Uani 1 1 d . . . . .
Br Br 0.19054(4) 0.25478(3) 0.09866(2) 0.01891(7) Uani 1 1 d . . . . .
Ir Ir 0.15174(2) 0.10981(2) 0.17503(2) 0.01334(4) Uani 1 1 d . . . . .
H20 H 0.415(4) 0.226(3) 0.2049(12) 0.027(9) Uiso 1 1 d D . . . .
H21 H 0.191(4) 0.321(2) 0.2204(12) 0.021(8) Uiso 1 1 d D . . . .
H24 H -0.020(2) -0.024(2) 0.2340(11) 0.010(7) Uiso 1 1 d D . . . .
H26 H 0.192(4) -0.119(2) 0.2027(13) 0.021(9) Uiso 1 1 d D . . . .

loop_
_atom_site_aniso_label
_atom_site_aniso_U_11
_atom_site_aniso_U_22
_atom_site_aniso_U_33
_atom_site_aniso_U_23
_atom_site_aniso_U_13
_atom_site_aniso_U_12
C1 0.0162(14) 0.0130(13) 0.0165(14) 0.0027(10) 0.0043(11) -0.0028(11)
C3 0.0177(16) 0.0192(14) 0.0222(16) -0.0013(12) -0.0015(13) -0.0028(12)
C4 0.0219(16) 0.0162(14) 0.0184(15) -0.0035(11) 0.0000(12) -0.0013(12)
C6 0.0132(15) 0.0208(15) 0.0224(16) -0.0003(12) 0.0046(12) 0.0028(11)
C7 0.0205(17) 0.0297(18) 0.0276(17) 0.0013(14) 0.0098(14) 0.0002(13)
C8 0.0291(19) 0.039(2) 0.0265(18) 0.0039(15) 0.0064(15) 0.0167(15)
C9 0.0174(16) 0.0235(16) 0.038(2) -0.0072(14) 0.0076(14) 0.0027(13)
C10 0.0122(14) 0.0178(15) 0.0263(16) -0.0040(12) 0.0074(12) 0.0000(11)
C11 0.0164(15) 0.0160(14) 0.0153(14) -0.0029(11) 0.0021(11) 0.0013(11)
C13 0.0153(15) 0.0193(14) 0.0126(14) -0.0018(11) 0.0013(11) 0.0017(11)
C14 0.0192(15) 0.0151(14) 0.0173(15) -0.0018(11) 0.0005(12) 0.0018(11)
C15 0.0161(15) 0.0170(14) 0.0241(16) 0.0004(12) 0.0014(13) -0.0040(11)
C16 0.0146(14) 0.0173(14) 0.0173(14) -0.0002(11) 0.0048(11) 0.0018(11)
C17 0.0160(15) 0.0175(14) 0.0205(15) -0.0011(11) 0.0017(12) 0.0031(11)
C19 0.0178(16) 0.0316(18) 0.0341(19) -0.0012(15) 0.0059(14) 0.0081(13)
C20 0.0234(17) 0.0217(16) 0.0200(16) -0.0025(12) 0.0007(13) -0.0093(13)
C21 0.0287(18) 0.0150(14) 0.0189(15) -0.0033(12) 0.0021(13) -0.0048(13)
C22 0.040(2) 0.0219(16) 0.0199(16) -0.0043(12) 0.0079(15) -0.0008(14)
C23 0.0295(19) 0.0256(16) 0.0226(17) -0.0021(13) 0.0109(14) 0.0018(14)
C24 0.0199(16) 0.0172(14) 0.0206(15) 0.0006(11) 0.0072(13) -0.0028(12)
C25 0.0206(16) 0.0167(15) 0.0200(15) 0.0036(12) 0.0048(12) -0.0004(12)
C26 0.0254(17) 0.0263(17) 0.0234(17) 0.0097(13) 0.0050(13) 0.0064(14)
C27 0.0199(17) 0.0351(19) 0.0246(17) 0.0028(14) -0.0008(14) -0.0020(14)
N2 0.0117(12) 0.0158(12) 0.0193(13) -0.0001(9) 0.0028(10) 0.0003(9)
N5 0.0121(12) 0.0134(11) 0.0185(12) -0.0023(9) 0.0042(10) -0.0001(9)
N12 0.0148(12) 0.0164(12) 0.0151(12) -0.0016(9) 0.0009(10) 0.0010(9)
O18 0.0170(11) 0.0197(11) 0.0398(14) -0.0001(10) 0.0113(10) 0.0060(9)
Br 0.02142(16) 0.01517(13) 0.02028(15) 0.00215(11) 0.00350(12) -0.00221(11)
Ir 0.01322(6) 0.01182(6) 0.01512(6) -0.00094(4) 0.00257(4) -0.00043(4)

loop_
_atom_type_symbol
_atom_type_description
_atom_type_scat_dispersion_real
_atom_type_scat_dispersion_imag
_atom_type_scat_source
C C 0.0033 0.0016 'International Tables Vol C Tables 4.2.6.8 and 6.1.1.4'
H H 0.0000 0.0000 'International Tables Vol C Tables 4.2.6.8 and 6.1.1.4'
N N 0.0061 0.0033 'International Tables Vol C Tables 4.2.6.8 and 6.1.1.4'
O O 0.0106 0.0060 'International Tables Vol C Tables 4.2.6.8 and 6.1.1.4'
Br Br -0.2901 2.4595 'International Tables Vol C Tables 4.2.6.8 and 6.1.1.4'
Ir Ir -1.4442 7.9887 'International Tables Vol C Tables 4.2.6.8 and 6.1.1.4'

loop_
_geom_angle_atom_site_label_1
_geom_angle_atom_site_label_2
_geom_angle_atom_site_label_3
_geom_angle
_geom_angle_site_symmetry_1
_geom_angle_site_symmetry_3
_geom_angle_publ_flag
N2 C1 N5 104.3(2) . . ?
N2 C1 Ir 133.0(2) . . ?
N5 C1 Ir 122.7(2) . . ?
C4 C3 N2 107.8(3) . . ?
C4 C3 H3 126.1 . . ?
N2 C3 H3 126.1 . . ?
C3 C4 N5 106.1(3) . . ?
C3 C4 H4 126.9 . . ?
N5 C4 H4 126.9 . . ?
N2 C6 C9 111.8(2) . . ?
N2 C6 C7 107.8(2) . . ?
C9 C6 C7 110.9(3) . . ?
N2 C6 C8 108.4(2) . . ?
C9 C6 C8 108.2(3) . . ?
C7 C6 C8 109.8(3) . . ?
C6 C7 H7A 109.5 . . ?
C6 C7 H7B 109.5 . . ?
H7A C7 H7B 109.5 . . ?
C6 C7 H7C 109.5 . . ?
H7A C7 H7C 109.5 . . ?
H7B C7 H7C 109.5 . . ?
C6 C8 H8A 109.5 . . ?
C6 C8 H8B 109.5 . . ?
H8A C8 H8B 109.5 . . ?
C6 C8 H8C 109.5 . . ?
H8A C8 H8C 109.5 . . ?
H8B C8 H8C 109.5 . . ?
C6 C9 H9A 109.5 . . ?
C6 C9 H9B 109.5 . . ?
H9A C9 H9B 109.5 . . ?
C6 C9 H9C 109.5 . . ?
H9A C9 H9C 109.5 . . ?
H9B C9 H9C 109.5 . . ?
N5 C10 C11 114.4(2) . . ?
N5 C10 H10A 108.7 . . ?
C11 C10 H10A 108.7 . . ?
N5 C10 H10B 108.7 . . ?
C11 C10 H10B 108.7 . . ?
H10A C10 H10B 107.6 . . ?
N12 C11 C16 123.3(3) . . ?
N12 C11 C10 114.2(2) . . ?
C16 C11 C10 122.6(3) . . ?
N12 C13 C14 123.0(3) . . ?
N12 C13 C17 114.7(3) . . ?
C14 C13 C17 122.3(3) . . ?
C15 C14 C13 118.5(3) . . ?
C15 C14 H14 120.8 . . ?
C13 C14 H14 120.8 . . ?
C14 C15 C16 119.3(3) . . ?
C14 C15 H15 120.4 . . ?
C16 C15 H15 120.4 . . ?
C11 C16 C15 118.3(3) . . ?
C11 C16 H16 120.9 . . ?
C15 C16 H16 120.9 . . ?
O18 C17 C13 110.5(2) . . ?
O18 C17 H17A 109.5 . . ?
C13 C17 H17A 109.5 . . ?
O18 C17 H17B 109.5 . . ?
C13 C17 H17B 109.5 . . ?
H17A C17 H17B 108.1 . . ?
O18 C19 H19A 109.5 . . ?
O18 C19 H19B 109.5 . . ?
H19A C19 H19B 109.5 . . ?
O18 C19 H19C 109.5 . . ?
H19A C19 H19C 109.5 . . ?
H19B C19 H19C 109.5 . . ?
C21 C20 C27 122.5(3) . . ?
C21 C20 Ir 70.81(18) . . ?
C27 C20 Ir 112.9(2) . . ?
C21 C20 H20 116(2) . . ?
C27 C20 H20 117(2) . . ?
Ir C20 H20 105(2) . . ?
C20 C21 C22 125.3(3) . . ?
C20 C21 Ir 72.06(17) . . ?
C22 C21 Ir 109.9(2) . . ?
C20 C21 H21 116.7(18) . . ?
C22 C21 H21 115.7(18) . . ?
Ir C21 H21 103.1(18) . . ?
C21 C22 C23 113.2(3) . . ?
C21 C22 H22A 108.9 . . ?
C23 C22 H22A 108.9 . . ?
C21 C22 H22B 108.9 . . ?
C23 C22 H22B 108.9 . . ?
H22A C22 H22B 107.7 . . ?
C24 C23 C22 111.7(3) . . ?
C24 C23 H23B 109.3 . . ?
C22 C23 H23B 109.3 . . ?
C24 C23 H23A 109.3 . . ?
C22 C23 H23A 109.3 . . ?
H23B C23 H23A 107.9 . . ?
C25 C24 C23 121.7(3) . . ?
C25 C24 Ir 69.66(17) . . ?
C23 C24 Ir 114.7(2) . . ?
C25 C24 H24 119.8(17) . . ?
C23 C24 H24 111.6(17) . . ?
Ir C24 H24 112.1(17) . . ?
C24 C25 C26 123.5(3) . . ?
C24 C25 Ir 70.96(17) . . ?
C26 C25 Ir 113.5(2) . . ?
C24 C25 H26 115(2) . . ?
C26 C25 H26 114.1(19) . . ?
Ir C25 H26 111.8(19) . . ?
C25 C26 C27 112.9(3) . . ?
C25 C26 H26A 109.0 . . ?
C27 C26 H26A 109.0 . . ?
C25 C26 H26B 109.0 . . ?
C27 C26 H26B 109.0 . . ?
H26A C26 H26B 107.8 . . ?
C20 C27 C26 113.0(3) . . ?
C20 C27 H27B 109.0 . . ?
C26 C27 H27B 109.0 . . ?
C20 C27 H27A 109.0 . . ?
C26 C27 H27A 109.0 . . ?
H27B C27 H27A 107.8 . . ?
C1 N2 C3 110.3(2) . . ?
C1 N2 C6 128.9(2) . . ?
C3 N2 C6 120.8(2) . . ?
C1 N5 C4 111.5(2) . . ?
C1 N5 C10 123.9(2) . . ?
C4 N5 C10 124.2(2) . . ?
C11 N12 C13 117.7(3) . . ?
C17 O18 C19 111.1(2) . . ?
C1 Ir C25 92.48(11) . . ?
C1 Ir C24 94.62(11) . . ?
C25 Ir C24 39.37(11) . . ?
C1 Ir C21 159.49(12) . . ?
C25 Ir C21 96.99(12) . . ?
C24 Ir C21 81.56(12) . . ?
C1 Ir C20 163.35(12) . . ?
C25 Ir C20 81.24(12) . . ?
C24 Ir C20 90.26(12) . . ?
C21 Ir C20 37.13(12) . . ?
C1 Ir Br 87.15(8) . . ?
C25 Ir Br 151.86(8) . . ?
C24 Ir Br 168.65(8) . . ?
C21 Ir Br 92.86(8) . . ?
C20 Ir Br 91.19(8) . . ?

loop_
_geom_bond_atom_site_label_1
_geom_bond_atom_site_label_2
_geom_bond_distance
_geom_bond_site_symmetry_2
_geom_bond_publ_flag
C1 N2 1.357(4) . ?
C1 N5 1.363(4) . ?
C1 Ir 2.050(3) . ?
C3 C4 1.341(4) . ?
C3 N2 1.389(4) . ?
C3 H3 0.9500 . ?
C4 N5 1.382(4) . ?
C4 H4 0.9500 . ?
C6 N2 1.513(4) . ?
C6 C9 1.520(4) . ?
C6 C7 1.520(4) . ?
C6 C8 1.524(4) . ?
C7 H7A 0.9800 . ?
C7 H7B 0.9800 . ?
C7 H7C 0.9800 . ?
C8 H8A 0.9800 . ?
C8 H8B 0.9800 . ?
C8 H8C 0.9800 . ?
C9 H9A 0.9800 . ?
C9 H9B 0.9800 . ?
C9 H9C 0.9800 . ?
C10 N5 1.459(4) . ?
C10 C11 1.515(4) . ?
C10 H10A 0.9900 . ?
C10 H10B 0.9900 . ?
C11 N12 1.340(4) . ?
C11 C16 1.384(4) . ?
C13 N12 1.342(4) . ?
C13 C14 1.395(4) . ?
C13 C17 1.510(4) . ?
C14 C15 1.375(4) . ?
C14 H14 0.9500 . ?
C15 C16 1.398(4) . ?
C15 H15 0.9500 . ?
C16 H16 0.9500 . ?
C17 O18 1.410(3) . ?
C17 H17A 0.9900 . ?
C17 H17B 0.9900 . ?
C19 O18 1.421(4) . ?
C19 H19A 0.9800 . ?
C19 H19B 0.9800 . ?
C19 H19C 0.9800 . ?
C20 C21 1.384(4) . ?
C20 C27 1.510(4) . ?
C20 Ir 2.182(3) . ?
C20 H20 0.967(18) . ?
C21 C22 1.520(4) . ?
C21 Ir 2.166(3) . ?
C21 H21 1.001(17) . ?
C22 C23 1.541(4) . ?
C22 H22A 0.9900 . ?
C22 H22B 0.9900 . ?
C23 C24 1.524(4) . ?
C23 H23B 0.9900 . ?
C23 H23A 0.9900 . ?
C24 C25 1.421(4) . ?
C24 Ir 2.117(3) . ?
C24 H24 0.980(17) . ?
C25 C26 1.507(4) . ?
C25 Ir 2.100(3) . ?
C25 H26 0.988(17) . ?
C26 C27 1.548(4) . ?
C26 H26A 0.9900 . ?
C26 H26B 0.9900 . ?
C27 H27B 0.9900 . ?
C27 H27A 0.9900 . ?
Br Ir 2.5054(3) . ?
